data_4508262
loop_
_publ_author_name
'Li, Yameng'
'Ju, Zhanfeng'
'Wu, Benlai'
'Yuan, Daqiang'

_publ_section_title
;
 A Water and Thermally Stable Metal--Organic Framework Featuring Selective
 CO2Adsorption
;
_journal_issue 9
_journal_name_full 'Crystal Growth &amp; Design'
_journal_page_first 4125
_journal_paper_doi 10.1021/cg400948e
_journal_volume 13
_journal_year 2013
_chemical_formula_sum 'C34 H32 N6 Ni2 O14'
_chemical_formula_weight 866.07
_chemical_name_systematic
;
 ?
;
_space_group_crystal_system monoclinic
_space_group_IT_number 12
_space_group_name_Hall '-C 2y'
_space_group_name_H-M_alt 'C 1 2/m 1'
_symmetry_space_group_name_Hall '-C 2y'
_symmetry_space_group_name_H-M 'C 1 2/m 1'
_atom_sites_solution_hydrogens geom
_audit_creation_method SHELXL-2013
_cell_angle_alpha 90
_cell_angle_beta 116.935(3)
_cell_angle_gamma 90
_cell_formula_units_Z 4
_cell_length_a 19.8663(4)
_cell_length_b 21.8289(3)
_cell_length_c 11.6384(2)
_cell_measurement_reflns_used 4769
_cell_measurement_temperature 100.01(13)
_cell_measurement_theta_max 72.5410
_cell_measurement_theta_min 4.0350
_cell_volume 4499.60(18)
_computing_cell_refinement
;
CrysAlisPro, Agilent Technologies,
Version 1.171.36.28 (release 01-02-2013 CrysAlis171 .NET)
(compiled Feb  1 2013,16:14:44)
;
_computing_data_collection
;
CrysAlisPro, Agilent Technologies,
Version 1.171.36.28 (release 01-02-2013 CrysAlis171 .NET)
(compiled Feb  1 2013,16:14:44)
;
_computing_data_reduction
;
CrysAlisPro, Agilent Technologies,
Version 1.171.36.28 (release 01-02-2013 CrysAlis171 .NET)
(compiled Feb  1 2013,16:14:44)
;
_computing_structure_refinement 'SHELXL-2013 (Sheldrick, 2013)'
_diffrn_ambient_temperature 100.01(13)
_diffrn_detector_area_resol_mean 10.5594
_diffrn_measured_fraction_theta_full 0.985
_diffrn_measured_fraction_theta_max 0.954
_diffrn_measurement_device_type 'SuperNova, Dual, Cu at zero, Atlas'
_diffrn_measurement_method '\w scans'
_diffrn_radiation_type 'Cu K\a'
_diffrn_radiation_wavelength 1.54184
_diffrn_reflns_av_R_equivalents 0.0196
_diffrn_reflns_av_unetI/netI 0.0250
_diffrn_reflns_Laue_measured_fraction_full 0.985
_diffrn_reflns_Laue_measured_fraction_max 0.954
_diffrn_reflns_limit_h_max 24
_diffrn_reflns_limit_h_min -24
_diffrn_reflns_limit_k_max 25
_diffrn_reflns_limit_k_min -26
_diffrn_reflns_limit_l_max 9
_diffrn_reflns_limit_l_min -14
_diffrn_reflns_number 8465
_diffrn_reflns_point_group_measured_fraction_full 0.985
_diffrn_reflns_point_group_measured_fraction_max 0.954
_diffrn_reflns_theta_full 67.684
_diffrn_reflns_theta_max 73.141
_diffrn_reflns_theta_min 4.261
_diffrn_source 'SuperNova (Cu) X-ray Source'
_exptl_absorpt_coefficient_mu 1.591
_exptl_absorpt_correction_T_max 1.00000
_exptl_absorpt_correction_T_min 0.75023
_exptl_absorpt_correction_type multi-scan
_exptl_absorpt_process_details
;
CrysAlisPro, Agilent Technologies,
Version 1.171.36.28 (release 01-02-2013 CrysAlis171 .NET)
(compiled Feb  1 2013,16:14:44)
Empirical absorption correction using spherical harmonics,
 implemented in SCALE3 ABSPACK scaling algorithm.
;
_exptl_crystal_colour green
_exptl_crystal_density_diffrn 1.278
_exptl_crystal_description prism
_exptl_crystal_F_000 1784
_exptl_crystal_size_max 0.110
_exptl_crystal_size_mid 0.040
_exptl_crystal_size_min 0.030
_refine_diff_density_max 1.260
_refine_diff_density_min -0.481
_refine_diff_density_rms 0.155
_refine_ls_extinction_method none
_refine_ls_goodness_of_fit_ref 1.060
_refine_ls_hydrogen_treatment constr
_refine_ls_matrix_type full
_refine_ls_number_parameters 308
_refine_ls_number_reflns 4435
_refine_ls_number_restraints 6
_refine_ls_restrained_S_all 1.064
_refine_ls_R_factor_all 0.0718
_refine_ls_R_factor_gt 0.0677
_refine_ls_shift/su_max 0.001
_refine_ls_shift/su_mean 0.000
_refine_ls_structure_factor_coef Fsqd
_refine_ls_weighting_details
;
 w=1/[\s^2^(Fo^2^)+(0.1327P)^2^+15.6299P]
 where P=(Fo^2^+2Fc^2^)/3
;
_refine_ls_weighting_scheme calc
_refine_ls_wR_factor_gt 0.1977
_refine_ls_wR_factor_ref 0.2041
_reflns_Friedel_coverage 0.000
_reflns_number_gt 4032
_reflns_number_total 4435
_reflns_threshold_expression 'I > 2\s(I)'
_cod_data_source_file cg400948e_si_002.cif
_cod_data_source_block complex1-100K
_cod_original_cell_volume 4499.59(17)
_cod_database_code 4508262
_shelx_space_group_comment
;
The symmetry employed for this shelxl refinement is uniquely defined
by the following loop, which should always be used as a source of
symmetry information in preference to the above space-group names.
They are only intended as comments.
;
_shelx_estimated_absorpt_t_min 0.844
_shelx_estimated_absorpt_t_max 0.954

loop_
_space_group_symop_operation_xyz
'x, y, z'
'-x, y, -z'
'x+1/2, y+1/2, z'
'-x+1/2, y+1/2, -z'
'-x, -y, -z'
'x, -y, z'
'-x+1/2, -y+1/2, -z'
'x+1/2, -y+1/2, z'

loop_
_atom_site_label
_atom_site_type_symbol
_atom_site_fract_x
_atom_site_fract_y
_atom_site_fract_z
_atom_site_U_iso_or_equiv
_atom_site_adp_type
_atom_site_occupancy
_atom_site_site_symmetry_order
_atom_site_calc_flag
_atom_site_refinement_flags_posn
_atom_site_refinement_flags_adp
_atom_site_refinement_flags_occupancy
Ni1 Ni 0.18725(3) 0.12247(2) 0.88179(5) 0.0177(2) Uani 1 1 d . . .
O1 O 0.18810(13) 0.12044(11) 0.6981(2) 0.0259(5) Uani 1 1 d . . .
O2 O 0.26619(12) 0.17827(10) 0.8582(2) 0.0225(5) Uani 1 1 d . . .
O3 O 0.26417(11) 0.05117(10) 0.9341(2) 0.0236(5) Uani 1 1 d . . .
O4 O 0.11478(11) 0.05128(10) 0.8592(2) 0.0212(5) Uani 1 1 d . . .
O8 O 0.2901(9) 0.0000 0.3941(18) 0.112(5) Uani 0.6 2 d S T P
O9 O 0.285(3) 0.0000 0.276(5) 0.110(15) Uani 0.2 2 d S T P
O10 O 0.3629(18) 0.0197(12) 0.238(3) 0.164(19) Uani 0.2 1 d . . P
O11 O 0.0731(12) 0.0552(8) 0.4900(16) 0.100(7) Uani 0.25 1 d . . P
O12 O 0.0000 0.0437(11) 0.5000 0.132(14) Uani 0.3 2 d S T P
O13 O 0.1510(6) 0.0000 0.5823(9) 0.100(3) Uani 0.8 2 d S T P
O14 O 0.1328(7) 0.0000 0.3221(12) 0.105(3) Uani 0.7 2 d S T P
O15 O 0.026(2) 0.0370(11) 0.118(5) 0.120(17) Uani 0.15 1 d . . P
O16 O 0.0211(3) 0.0774(4) 0.1335(8) 0.085(2) Uani 0.7 1 d . . P
N1 N 0.21697(14) 0.13966(12) 0.0702(2) 0.0192(5) Uani 1 1 d . . .
N2 N 0.35913(15) 0.20749(14) 0.5270(3) 0.0262(6) Uani 1 1 d . . .
N3 N 0.59695(14) 0.31847(12) 0.8102(2) 0.0213(5) Uani 1 1 d . . .
C1 C 0.17075(18) 0.13178(17) 0.1245(3) 0.0270(7) Uani 1 1 d . . .
H1 H 0.1208 0.1177 0.0721 0.032 Uiso 1 1 calc R U .
C2 C 0.19256(19) 0.14330(18) 0.2531(3) 0.0288(7) Uani 1 1 d . . .
H2 H 0.1580 0.1373 0.2878 0.035 Uiso 1 1 calc R U .
C3 C 0.26554(18) 0.16383(15) 0.3316(3) 0.0226(6) Uani 1 1 d . . .
C4 C 0.31310(19) 0.17192(18) 0.2750(3) 0.0302(8) Uani 1 1 d . . .
H4 H 0.3632 0.1862 0.3247 0.036 Uiso 1 1 calc R U .
C5 C 0.28697(19) 0.15898(17) 0.1454(3) 0.0281(7) Uani 1 1 d . . .
H5 H 0.3205 0.1641 0.1083 0.034 Uiso 1 1 calc R U .
C6 C 0.29317(18) 0.17750(16) 0.4711(3) 0.0241(6) Uani 1 1 d . . .
C7 C 0.25405(17) 0.15942(16) 0.5393(3) 0.0251(7) Uani 1 1 d . . .
H7 H 0.2077 0.1377 0.4975 0.030 Uiso 1 1 calc R U .
C8 C 0.28420(18) 0.17383(16) 0.6695(3) 0.0259(7) Uani 1 1 d . . .
C9 C 0.35320(19) 0.20359(17) 0.7285(3) 0.0273(7) Uani 1 1 d . . .
H9 H 0.3758 0.2128 0.8179 0.033 Uiso 1 1 calc R U .
C10 C 0.38881(18) 0.21974(17) 0.6533(3) 0.0273(7) Uani 1 1 d . . .
C11 C 0.46152(18) 0.25318(16) 0.7083(3) 0.0257(7) Uani 1 1 d . . .
C12 C 0.51962(19) 0.23925(17) 0.8300(3) 0.0284(7) Uani 1 1 d . . .
H12 H 0.5136 0.2075 0.8803 0.034 Uiso 1 1 calc R U .
C13 C 0.58623(18) 0.27243(15) 0.8764(3) 0.0240(6) Uani 1 1 d . . .
H13 H 0.6259 0.2621 0.9585 0.029 Uiso 1 1 calc R U .
C14 C 0.54073(18) 0.33163(17) 0.6926(3) 0.0273(7) Uani 1 1 d . . .
H14 H 0.5479 0.3641 0.6449 0.033 Uiso 1 1 calc R U .
C15 C 0.47340(19) 0.30004(17) 0.6386(3) 0.0291(7) Uani 1 1 d . . .
H15 H 0.4355 0.3101 0.5547 0.035 Uiso 1 1 calc R U .
C16 C 0.24370(17) 0.15646(15) 0.7469(3) 0.0232(6) Uani 1 1 d . . .
C17 C 0.1460(2) 0.0000 0.8739(4) 0.0192(8) Uani 1 2 d S T P
C18 C 0.2325(2) 0.0000 0.9174(4) 0.0202(8) Uani 1 2 d S T P
O5 O 0.5000 0.1197(8) 1.0000 0.118(8) Uani 0.4 2 d S T P
O6 O 0.4312(13) 0.0880(11) 1.000(3) 0.097(7) Uani 0.2 1 d . U P

loop_
_atom_site_aniso_label
_atom_site_aniso_U_11
_atom_site_aniso_U_22
_atom_site_aniso_U_33
_atom_site_aniso_U_23
_atom_site_aniso_U_13
_atom_site_aniso_U_12
Ni1 0.0186(3) 0.0220(3) 0.0155(3) -0.00074(18) 0.0102(2) -0.00037(18)
O1 0.0255(11) 0.0376(13) 0.0197(11) -0.0063(9) 0.0145(9) -0.0083(9)
O2 0.0263(11) 0.0275(11) 0.0178(10) -0.0017(8) 0.0138(9) -0.0036(9)
O3 0.0171(10) 0.0249(11) 0.0314(11) -0.0007(9) 0.0134(9) -0.0010(8)
O4 0.0178(10) 0.0230(11) 0.0255(11) -0.0008(9) 0.0122(8) 0.0001(8)
O8 0.115(11) 0.066(7) 0.134(12) 0.000 0.037(10) 0.000
O9 0.12(3) 0.012(11) 0.17(4) 0.000 0.05(3) 0.000
O10 0.15(2) 0.10(2) 0.091(16) -0.048(14) -0.080(16) 0.078(19)
O11 0.105(14) 0.060(10) 0.058(9) -0.013(8) -0.030(9) 0.000(10)
O12 0.041(10) 0.061(12) 0.20(3) 0.000 -0.029(14) 0.000
O13 0.122(8) 0.062(5) 0.098(7) 0.000 0.033(6) 0.000
O14 0.121(9) 0.107(8) 0.102(8) 0.000 0.064(7) 0.000
O15 0.12(3) 0.017(11) 0.30(5) -0.004(17) 0.16(4) 0.005(13)
O16 0.049(3) 0.084(5) 0.143(6) -0.007(4) 0.061(4) -0.012(3)
N1 0.0212(12) 0.0232(12) 0.0161(11) 0.0008(10) 0.0110(10) -0.0010(10)
N2 0.0230(13) 0.0403(16) 0.0180(12) -0.0033(11) 0.0115(10) -0.0081(11)
N3 0.0230(12) 0.0256(13) 0.0174(12) -0.0021(10) 0.0111(10) -0.0033(10)
C1 0.0212(15) 0.0421(19) 0.0205(15) -0.0036(13) 0.0118(13) -0.0059(13)
C2 0.0244(15) 0.047(2) 0.0208(15) -0.0032(14) 0.0155(13) -0.0077(14)
C3 0.0241(15) 0.0300(16) 0.0161(14) 0.0002(12) 0.0112(12) -0.0016(12)
C4 0.0243(15) 0.048(2) 0.0198(15) -0.0063(14) 0.0117(13) -0.0129(14)
C5 0.0268(15) 0.0418(19) 0.0216(15) -0.0039(13) 0.0161(13) -0.0093(14)
C6 0.0243(15) 0.0330(16) 0.0171(14) -0.0035(12) 0.0111(12) -0.0049(13)
C7 0.0211(14) 0.0374(18) 0.0195(14) -0.0032(13) 0.0114(12) -0.0061(13)
C8 0.0263(15) 0.0360(17) 0.0200(15) -0.0027(13) 0.0143(13) -0.0056(13)
C9 0.0275(16) 0.0405(19) 0.0160(14) -0.0053(13) 0.0119(12) -0.0079(14)
C10 0.0254(15) 0.0396(18) 0.0192(15) -0.0042(13) 0.0120(13) -0.0095(14)
C11 0.0243(15) 0.0366(17) 0.0190(14) -0.0044(13) 0.0121(12) -0.0082(13)
C12 0.0296(16) 0.0369(18) 0.0198(15) -0.0017(13) 0.0122(13) -0.0105(14)
C13 0.0253(15) 0.0270(16) 0.0191(14) -0.0012(12) 0.0096(12) -0.0041(12)
C14 0.0275(16) 0.0359(18) 0.0188(15) 0.0017(13) 0.0108(13) -0.0049(13)
C15 0.0272(16) 0.0415(19) 0.0170(14) 0.0001(13) 0.0087(12) -0.0069(14)
C16 0.0244(15) 0.0309(16) 0.0180(14) -0.0006(12) 0.0129(12) -0.0019(12)
C17 0.0195(19) 0.023(2) 0.0184(19) 0.000 0.0111(16) 0.000
C18 0.0188(19) 0.026(2) 0.0196(19) 0.000 0.0121(16) 0.000
O5 0.19(2) 0.050(9) 0.115(16) 0.000 0.067(16) 0.000
O6 0.065(9) 0.074(10) 0.128(11) 0.021(8) 0.024(7) -0.023(7)

loop_
_atom_type_symbol
_atom_type_description
_atom_type_scat_dispersion_real
_atom_type_scat_dispersion_imag
_atom_type_scat_source
C C 0.0181 0.0091 'International Tables Vol C Tables 4.2.6.8 and 6.1.1.4'
H H 0.0000 0.0000 'International Tables Vol C Tables 4.2.6.8 and 6.1.1.4'
N N 0.0311 0.0180 'International Tables Vol C Tables 4.2.6.8 and 6.1.1.4'
O O 0.0492 0.0322 'International Tables Vol C Tables 4.2.6.8 and 6.1.1.4'
Ni Ni -3.0029 0.5091 'International Tables Vol C Tables 4.2.6.8 and 6.1.1.4'

loop_
_geom_angle_atom_site_label_1
_geom_angle_atom_site_label_2
_geom_angle_atom_site_label_3
_geom_angle
_geom_angle_site_symmetry_1
_geom_angle_site_symmetry_3
N1 Ni1 O4 97.03(10) 1_556 .
N1 Ni1 N3 95.47(10) 1_556 8_455
O4 Ni1 N3 89.44(10) . 8_455
N1 Ni1 O3 90.36(10) 1_556 .
O4 Ni1 O3 81.37(9) . .
N3 Ni1 O3 169.66(10) 8_455 .
N1 Ni1 O2 99.50(9) 1_556 .
O4 Ni1 O2 160.81(9) . .
N3 Ni1 O2 98.61(10) 8_455 .
O3 Ni1 O2 88.81(9) . .
N1 Ni1 O1 161.75(10) 1_556 .
O4 Ni1 O1 100.27(9) . .
N3 Ni1 O1 90.48(10) 8_455 .
O3 Ni1 O1 86.55(9) . .
O2 Ni1 O1 62.49(8) . .
N1 Ni1 C16 130.51(11) 1_556 .
O4 Ni1 C16 130.73(10) . .
N3 Ni1 C16 96.92(11) 8_455 .
O3 Ni1 C16 85.66(10) . .
O2 Ni1 C16 31.24(10) . .
O1 Ni1 C16 31.33(10) . .
C16 O1 Ni1 86.53(17) . .
C16 O2 Ni1 88.70(18) . .
C18 O3 Ni1 111.9(2) . .
C17 O4 Ni1 112.6(2) . .
O11 O12 O11 161(2) . 2_556
O16 O15 O15 165(2) . 6
C5 N1 C1 117.7(3) . .
C5 N1 Ni1 118.3(2) . 1_554
C1 N1 Ni1 124.0(2) . 1_554
C10 N2 C6 118.5(3) . .
C13 N3 C14 118.0(3) . .
C13 N3 Ni1 125.0(2) . 8
C14 N3 Ni1 116.6(2) . 8
N1 C1 C2 122.8(3) . .
N1 C1 H1 118.6 . .
C2 C1 H1 118.6 . .
C1 C2 C3 119.5(3) . .
C1 C2 H2 120.3 . .
C3 C2 H2 120.3 . .
C4 C3 C2 117.4(3) . .
C4 C3 C6 119.9(3) . .
C2 C3 C6 122.7(3) . .
C5 C4 C3 119.5(3) . .
C5 C4 H4 120.3 . .
C3 C4 H4 120.3 . .
N1 C5 C4 123.0(3) . .
N1 C5 H5 118.5 . .
C4 C5 H5 118.5 . .
N2 C6 C7 122.4(3) . .
N2 C6 C3 115.1(3) . .
C7 C6 C3 122.5(3) . .
C8 C7 C6 118.7(3) . .
C8 C7 H7 120.7 . .
C6 C7 H7 120.7 . .
C9 C8 C7 119.2(3) . .
C9 C8 C16 120.0(3) . .
C7 C8 C16 120.9(3) . .
C8 C9 C10 118.4(3) . .
C8 C9 H9 120.8 . .
C10 C9 H9 120.8 . .
N2 C10 C9 122.8(3) . .
N2 C10 C11 115.5(3) . .
C9 C10 C11 121.7(3) . .
C15 C11 C12 118.1(3) . .
C15 C11 C10 120.0(3) . .
C12 C11 C10 121.9(3) . .
C13 C12 C11 119.1(3) . .
C13 C12 H12 120.4 . .
C11 C12 H12 120.4 . .
N3 C13 C12 122.7(3) . .
N3 C13 H13 118.7 . .
C12 C13 H13 118.7 . .
N3 C14 C15 122.9(3) . .
N3 C14 H14 118.6 . .
C15 C14 H14 118.6 . .
C14 C15 C11 119.2(3) . .
C14 C15 H15 120.4 . .
C11 C15 H15 120.4 . .
O2 C16 O1 122.0(3) . .
O2 C16 C8 119.0(3) . .
O1 C16 C8 119.0(3) . .
O2 C16 Ni1 60.06(15) . .
O1 C16 Ni1 62.15(15) . .
C8 C16 Ni1 175.1(2) . .
O4 C17 O4 126.6(4) 6 .
O4 C17 C18 116.71(19) 6 .
O4 C17 C18 116.70(19) . .
O3 C18 O3 126.2(4) 6 .
O3 C18 C17 116.91(19) 6 .
O3 C18 C17 116.91(19) . .
O6 O5 O6 126(2) 2_657 .

loop_
_geom_bond_atom_site_label_1
_geom_bond_atom_site_label_2
_geom_bond_distance
_geom_bond_site_symmetry_2
Ni1 N1 2.031(2) 1_556
Ni1 O4 2.053(2) .
Ni1 N3 2.054(3) 8_455
Ni1 O3 2.070(2) .
Ni1 O2 2.100(2) .
Ni1 O1 2.146(2) .
Ni1 C16 2.423(3) .
O1 C16 1.262(4) .
O2 C16 1.257(4) .
O3 C18 1.253(3) .
O4 C17 1.253(3) .
O8 O9 1.33(5) .
O10 O10 0.86(5) 6
O11 O12 1.53(3) .
O12 O11 1.53(3) 2_556
O15 O16 0.91(2) .
O15 O15 1.62(5) 6
N1 C5 1.332(4) .
N1 C1 1.341(4) .
N1 Ni1 2.031(2) 1_554
N2 C10 1.340(4) .
N2 C6 1.340(4) .
N3 C13 1.341(4) .
N3 C14 1.349(4) .
N3 Ni1 2.054(3) 8
C1 C2 1.380(5) .
C1 H1 0.9500 .
C2 C3 1.392(5) .
C2 H2 0.9500 .
C3 C4 1.386(4) .
C3 C6 1.489(4) .
C4 C5 1.384(4) .
C4 H4 0.9500 .
C5 H5 0.9500 .
C6 C7 1.396(4) .
C7 C8 1.390(4) .
C7 H7 0.9500 .
C8 C9 1.386(4) .
C8 C16 1.503(4) .
C9 C10 1.397(4) .
C9 H9 0.9500 .
C10 C11 1.480(4) .
C11 C15 1.391(5) .
C11 C12 1.396(5) .
C12 C13 1.386(4) .
C12 H12 0.9500 .
C13 H13 0.9500 .
C14 C15 1.378(5) .
C14 H14 0.9500 .
C15 H15 0.9500 .
C17 O4 1.253(3) 6
C17 C18 1.558(6) .
C18 O3 1.253(3) 6
O5 O6 1.53(2) 2_657
O5 O6 1.53(2) .
